data_4101375
loop_
_publ_author_name
'Wang, Ying'
'Wang, Hongmei'
'Liu, Yunqi'
'Di, Chong-An'
'Sun, Yanming'
'Wu, Weiping'
'Yu, Gui'
'Zhang, Deqing'
'Zhu, Daoben'

_publ_section_title
;
 1-Imino nitroxide pyrene for high performance organic field-effect
 transistors with low operating voltage.
;
_journal_issue 40
_journal_name_full 'Journal of the American Chemical Society'
_journal_page_first 13058
_journal_page_last 13059
_journal_paper_doi 10.1021/ja064580x
_journal_volume 128
_journal_year 2006
_chemical_formula_sum 'C23 H21 N2 O'
_chemical_formula_weight 341.42
_chemical_name_systematic
; 

 ? 

;
_space_group_IT_number 14
_symmetry_cell_setting monoclinic
_symmetry_space_group_name_Hall '-P 2yn'
_symmetry_space_group_name_H-M 'P 1 21/n 1'
_atom_sites_solution_hydrogens geom
_atom_sites_solution_primary direct
_atom_sites_solution_secondary difmap
_audit_creation_method SHELXL-97
_cell_angle_alpha 90.00
_cell_angle_beta 98.63(3)
_cell_angle_gamma 90.00
_cell_formula_units_Z 4
_cell_length_a 10.392(2)
_cell_length_b 7.2494(14)
_cell_length_c 24.220(5)
_cell_measurement_temperature 293(2)
_cell_volume 1804.0(6)
_computing_cell_refinement 'Bruker XSCANS'
_computing_data_collection 'Bruker XSCANS'
_computing_data_reduction 'Bruker SHELXTL'
_computing_molecular_graphics 'Bruker SHELXTL'
_computing_structure_refinement 'Bruker SHELXTL'
_computing_structure_solution 'Bruker SHELXTL'
_diffrn_ambient_temperature 293(2)
_diffrn_measured_fraction_theta_full 0.930
_diffrn_measured_fraction_theta_max 0.930
_diffrn_measurement_device_type 'Bruker P4'
_diffrn_measurement_method '\w scans'
_diffrn_radiation_monochromator graphite
_diffrn_radiation_source 'fine-focus sealed tube'
_diffrn_radiation_type MoK\a
_diffrn_radiation_wavelength 0.71073
_diffrn_reflns_av_R_equivalents 0.0382
_diffrn_reflns_av_sigmaI/netI 0.0649
_diffrn_reflns_limit_h_max 15
_diffrn_reflns_limit_h_min -10
_diffrn_reflns_limit_k_max 11
_diffrn_reflns_limit_k_min -10
_diffrn_reflns_limit_l_max 26
_diffrn_reflns_limit_l_min -36
_diffrn_reflns_number 14879
_diffrn_reflns_theta_full 33.48
_diffrn_reflns_theta_max 33.48
_diffrn_reflns_theta_min 2.27
_exptl_absorpt_coefficient_mu 0.077
_exptl_absorpt_correction_type none
_exptl_crystal_density_diffrn 1.257
_exptl_crystal_density_method 'not measured'
_exptl_crystal_F_000 724
_refine_diff_density_max 0.306
_refine_diff_density_min -0.179
_refine_diff_density_rms 0.058
_refine_ls_extinction_method none
_refine_ls_goodness_of_fit_ref 1.041
_refine_ls_hydrogen_treatment mixed
_refine_ls_matrix_type full
_refine_ls_number_parameters 235
_refine_ls_number_reflns 6587
_refine_ls_number_restraints 0
_refine_ls_restrained_S_all 1.041
_refine_ls_R_factor_all 0.1745
_refine_ls_R_factor_gt 0.0947
_refine_ls_shift/su_max 0.001
_refine_ls_shift/su_mean 0.000
_refine_ls_structure_factor_coef Fsqd
_refine_ls_weighting_details 'calc w=1/[\s^2^(Fo^2^)+(0.1038P)^2^+0.0000P] where P=(Fo^2^+2Fc^2^)/3'
_refine_ls_weighting_scheme calc
_refine_ls_wR_factor_gt 0.1968
_refine_ls_wR_factor_ref 0.2394
_reflns_number_gt 3209
_reflns_number_total 6587
_reflns_threshold_expression >2sigma(I)
_cod_data_source_file ja064580xsi20060628_092402.cif
_cod_data_source_block sad
_cod_depositor_comments
;
The following automatic conversions were performed:
'_symmetry_cell_setting' value 'Monoclinic' changed to 'monoclinic'
according to '/home/saulius/struct/CIF-dictionaries/cif_core.dic'
dictionary named 'cif_core.dic' version 2.4.1 from 2010-06-29.

Automatic conversion script
Id: cif_fix_enum 1527 2010-12-29 10:47:43Z saulius 
;
_cod_original_sg_symbol_H-M 'P2(1)/n  '
_cod_database_code 4101375

loop_
_symmetry_equiv_pos_as_xyz
'x, y, z'
'-x+1/2, y+1/2, -z+1/2'
'-x, -y, -z'
'x-1/2, -y-1/2, z-1/2'

loop_
_atom_site_label
_atom_site_type_symbol
_atom_site_fract_x
_atom_site_fract_y
_atom_site_fract_z
_atom_site_U_iso_or_equiv
_atom_site_adp_type
_atom_site_occupancy
_atom_site_symmetry_multiplicity
_atom_site_calc_flag
_atom_site_refinement_flags
O1 O 0.43357(16) 0.7929(2) -0.00748(6) 0.0613(5) Uani 1 1 d .
N1 N 0.38877(17) 0.8583(2) 0.03432(7) 0.0460(4) Uani 1 1 d .
N2 N 0.38492(17) 0.9547(2) 0.12189(7) 0.0485(4) Uani 1 1 d .
C1 C 0.1974(2) 1.0060(3) -0.02051(9) 0.0594(6) Uani 1 1 d .
H1A H 0.1921 0.9199 -0.0509 0.089 Uiso 1 1 calc R
H1B H 0.2545 1.1054 -0.0267 0.089 Uiso 1 1 calc R
H1C H 0.1123 1.0540 -0.0182 0.089 Uiso 1 1 calc R
C2 C 0.1772(3) 0.7273(3) 0.03883(12) 0.0676(7) Uani 1 1 d .
H2A H 0.1709 0.6603 0.0043 0.101 Uiso 1 1 calc R
H2B H 0.0914 0.7532 0.0470 0.101 Uiso 1 1 calc R
H2C H 0.2238 0.6546 0.0684 0.101 Uiso 1 1 calc R
C3 C 0.2499(2) 0.9089(3) 0.03362(8) 0.0448(5) Uani 1 1 d .
C4 C 0.1517(2) 1.0140(4) 0.12065(10) 0.0680(7) Uani 1 1 d .
H4A H 0.1685 1.0909 0.1532 0.102 Uiso 1 1 calc R
H4B H 0.1419 0.8883 0.1318 0.102 Uiso 1 1 calc R
H4C H 0.0733 1.0540 0.0977 0.102 Uiso 1 1 calc R
C5 C 0.2924(3) 1.2300(3) 0.07645(10) 0.0648(7) Uani 1 1 d .
H5A H 0.3011 1.2978 0.1109 0.097 Uiso 1 1 calc R
H5B H 0.2217 1.2799 0.0507 0.097 Uiso 1 1 calc R
H5C H 0.3716 1.2396 0.0607 0.097 Uiso 1 1 calc R
C6 C 0.2652(2) 1.0277(3) 0.08766(8) 0.0466(5) Uani 1 1 d .
C7 C 0.4533(2) 0.8716(3) 0.08932(8) 0.0436(5) Uani 1 1 d .
C8 C 0.5813(2) 0.7860(3) 0.10603(8) 0.0438(5) Uani 1 1 d .
C9 C 0.6028(2) 0.6094(3) 0.08588(9) 0.0518(5) Uani 1 1 d .
H9A H 0.5385 0.5535 0.0605 0.062 Uiso 1 1 calc R
C10 C 0.7175(2) 0.5175(3) 0.10292(10) 0.0554(6) Uani 1 1 d .
H10A H 0.7291 0.3999 0.0891 0.067 Uiso 1 1 calc R
C11 C 0.8161(2) 0.5966(3) 0.14021(9) 0.0489(5) Uani 1 1 d .
C12 C 0.9359(2) 0.5020(3) 0.16047(11) 0.0638(7) Uani 1 1 d .
H12A H 0.9502 0.3854 0.1466 0.077 Uiso 1 1 calc R
C13 C 1.0269(2) 0.5768(3) 0.19851(12) 0.0660(7) Uani 1 1 d .
H13A H 1.1018 0.5097 0.2112 0.079 Uiso 1 1 calc R
C14 C 1.0125(2) 0.7571(3) 0.22038(9) 0.0520(5) Uani 1 1 d .
C15 C 1.1064(2) 0.8397(4) 0.26019(10) 0.0663(7) Uani 1 1 d .
H15A H 1.1816 0.7746 0.2738 0.080 Uiso 1 1 calc R
C16 C 1.0900(3) 1.0146(4) 0.27953(10) 0.0688(7) Uani 1 1 d .
H16A H 1.1544 1.0667 0.3057 0.083 Uiso 1 1 calc R
C17 C 0.9791(2) 1.1140(4) 0.26059(9) 0.0594(6) Uani 1 1 d .
H17A H 0.9696 1.2326 0.2740 0.071 Uiso 1 1 calc R
C18 C 0.8808(2) 1.0384(3) 0.22133(8) 0.0473(5) Uani 1 1 d .
C19 C 0.7630(2) 1.1341(3) 0.20118(8) 0.0495(5) Uani 1 1 d .
H19A H 0.7520 1.2536 0.2136 0.059 Uiso 1 1 calc R
C20 C 0.6678(2) 1.0574(3) 0.16491(9) 0.0473(5) Uani 1 1 d .
H20A H 0.5924 1.1246 0.1533 0.057 Uiso 1 1 calc R
C21 C 0.67939(19) 0.8737(3) 0.14355(8) 0.0412(4) Uani 1 1 d .
C22 C 0.79793(19) 0.7768(3) 0.16117(8) 0.0418(4) Uani 1 1 d .
C23 C 0.89772(19) 0.8582(3) 0.20057(8) 0.0435(5) Uani 1 1 d .

loop_
_atom_site_aniso_label
_atom_site_aniso_U_11
_atom_site_aniso_U_22
_atom_site_aniso_U_33
_atom_site_aniso_U_23
_atom_site_aniso_U_13
_atom_site_aniso_U_12
O1 0.0642(11) 0.0732(10) 0.0479(8) -0.0136(7) 0.0125(7) 0.0108(8)
N1 0.0450(10) 0.0508(10) 0.0422(9) -0.0036(7) 0.0067(7) 0.0043(8)
N2 0.0451(10) 0.0587(11) 0.0419(9) -0.0032(8) 0.0076(7) 0.0055(8)
C1 0.0583(15) 0.0716(15) 0.0472(12) 0.0063(11) 0.0047(10) 0.0132(12)
C2 0.0606(16) 0.0554(14) 0.0857(18) -0.0028(12) 0.0075(13) -0.0107(12)
C3 0.0413(11) 0.0464(11) 0.0461(11) -0.0004(8) 0.0048(8) 0.0028(9)
C4 0.0505(14) 0.101(2) 0.0555(14) -0.0052(13) 0.0177(11) 0.0073(13)
C5 0.0730(18) 0.0486(13) 0.0724(16) -0.0076(11) 0.0098(13) 0.0082(12)
C6 0.0420(11) 0.0543(12) 0.0446(11) 0.0004(9) 0.0106(9) 0.0062(9)
C7 0.0430(11) 0.0438(10) 0.0437(10) -0.0004(8) 0.0052(8) -0.0006(9)
C8 0.0433(11) 0.0460(11) 0.0432(10) 0.0035(8) 0.0094(8) 0.0044(9)
C9 0.0543(14) 0.0445(11) 0.0555(13) -0.0027(9) 0.0045(10) 0.0000(10)
C10 0.0629(15) 0.0381(11) 0.0666(14) -0.0028(10) 0.0140(11) 0.0076(10)
C11 0.0494(13) 0.0422(11) 0.0566(13) 0.0075(9) 0.0130(10) 0.0069(9)
C12 0.0546(15) 0.0470(12) 0.0912(18) 0.0070(12) 0.0155(13) 0.0136(11)
C13 0.0471(14) 0.0601(14) 0.0899(18) 0.0231(13) 0.0072(13) 0.0136(11)
C14 0.0419(12) 0.0616(13) 0.0530(12) 0.0206(10) 0.0086(9) 0.0051(10)
C15 0.0484(14) 0.0875(19) 0.0600(14) 0.0202(14) -0.0015(11) 0.0041(13)
C16 0.0588(16) 0.098(2) 0.0468(13) 0.0040(13) -0.0025(11) -0.0107(15)
C17 0.0583(15) 0.0762(16) 0.0438(12) -0.0038(11) 0.0084(10) -0.0074(12)
C18 0.0467(12) 0.0582(13) 0.0388(10) 0.0048(9) 0.0126(9) -0.0013(9)
C19 0.0527(13) 0.0481(11) 0.0497(12) -0.0080(9) 0.0147(10) 0.0028(10)
C20 0.0458(12) 0.0460(11) 0.0508(11) -0.0017(9) 0.0098(9) 0.0098(9)
C21 0.0421(11) 0.0435(10) 0.0396(10) 0.0032(8) 0.0112(8) 0.0046(8)
C22 0.0412(11) 0.0438(10) 0.0425(10) 0.0078(8) 0.0131(8) 0.0036(8)
C23 0.0406(11) 0.0519(11) 0.0399(10) 0.0122(9) 0.0122(8) 0.0012(9)

loop_
_atom_type_symbol
_atom_type_description
_atom_type_scat_dispersion_real
_atom_type_scat_dispersion_imag
_atom_type_scat_source
C C 0.0033 0.0016 'International Tables Vol C Tables 4.2.6.8 and 6.1.1.4'
H H 0.0000 0.0000 'International Tables Vol C Tables 4.2.6.8 and 6.1.1.4'
N N 0.0061 0.0033 'International Tables Vol C Tables 4.2.6.8 and 6.1.1.4'
O O 0.0106 0.0060 'International Tables Vol C Tables 4.2.6.8 and 6.1.1.4'

loop_
_geom_angle_atom_site_label_1
_geom_angle_atom_site_label_2
_geom_angle_atom_site_label_3
_geom_angle
O1 N1 C7 127.16(17)
O1 N1 C3 123.72(16)
C7 N1 C3 108.58(15)
C7 N2 C6 108.53(16)
N1 C3 C1 110.32(17)
N1 C3 C2 106.06(17)
C1 C3 C2 110.6(2)
N1 C3 C6 98.67(16)
C1 C3 C6 116.67(17)
C2 C3 C6 113.32(18)
N2 C6 C4 109.48(17)
N2 C6 C5 106.25(18)
C4 C6 C5 109.58(19)
N2 C6 C3 104.08(16)
C4 C6 C3 114.57(19)
C5 C6 C3 112.39(17)
N2 C7 N1 112.69(18)
N2 C7 C8 126.07(18)
N1 C7 C8 121.12(18)
C9 C8 C21 119.88(19)
C9 C8 C7 118.43(19)
C21 C8 C7 121.62(18)
C10 C9 C8 121.1(2)
C9 C10 C11 121.3(2)
C10 C11 C22 119.18(19)
C10 C11 C12 122.8(2)
C22 C11 C12 117.9(2)
C13 C12 C11 121.9(2)
C12 C13 C14 121.8(2)
C15 C14 C23 118.4(2)
C15 C14 C13 123.1(2)
C23 C14 C13 118.5(2)
C16 C15 C14 121.4(2)
C15 C16 C17 120.7(2)
C16 C17 C18 120.7(2)
C17 C18 C23 119.0(2)
C17 C18 C19 122.9(2)
C23 C18 C19 118.14(19)
C20 C19 C18 122.2(2)
C19 C20 C21 121.68(19)
C8 C21 C22 118.63(18)
C8 C21 C20 123.80(18)
C22 C21 C20 117.57(18)
C11 C22 C21 119.97(18)
C11 C22 C23 119.72(18)
C21 C22 C23 120.30(18)
C18 C23 C14 119.85(19)
C18 C23 C22 120.05(18)
C14 C23 C22 120.1(2)

loop_
_geom_bond_atom_site_label_1
_geom_bond_atom_site_label_2
_geom_bond_distance
O1 N1 1.268(2)
N1 C7 1.402(3)
N1 C3 1.487(3)
N2 C7 1.287(3)
N2 C6 1.486(3)
C1 C3 1.516(3)
C2 C3 1.532(3)
C3 C6 1.555(3)
C4 C6 1.523(3)
C5 C6 1.526(3)
C7 C8 1.469(3)
C8 C9 1.400(3)
C8 C21 1.411(3)
C9 C10 1.374(3)
C10 C11 1.384(3)
C11 C22 1.425(3)
C11 C12 1.441(3)
C12 C13 1.332(4)
C13 C14 1.426(3)
C14 C15 1.400(3)
C14 C23 1.421(3)
C15 C16 1.371(4)
C16 C17 1.378(4)
C17 C18 1.399(3)
C18 C23 1.420(3)
C18 C19 1.427(3)
C19 C20 1.341(3)
C20 C21 1.441(3)
C21 C22 1.426(3)
C22 C23 1.428(3)
